data_4109413
loop_
_publ_author_name
'Bryan D. Stubbert'
'Tobin J. Marks'

_publ_contact_author_email t-marks@northwestern.edu
_publ_contact_author_name 'Tobin J. Marks'
_publ_section_title
;
 Mechanistic Investigation of Intramolecular Aminoalkene and Aminoalkyne
 Hydroamination/Cyclization Catalyzed by Highly Electrophilic, Tetravalent
 Constrained Geometry 4d and 5f Complexes. Evidence for an M-N \s-Bonded
 Insertive Pathway
;
_journal_name_full 'Journal of the American Chemical Society'
_journal_page_first 6149
_journal_page_last 6167
_journal_paper_doi 10.1021/ja0675898
_journal_volume 129
_journal_year 2007
_chemical_formula_moiety 'C31 H54 N2 O Si Th'
_chemical_formula_sum 'C31 H54 N2 O Si Th'
_chemical_formula_weight 730.89
_chemical_name_common (CGC)Th(NMe2)OAr
_chemical_name_systematic
; 
 ? 
;
_space_group_IT_number 14
_symmetry_cell_setting monoclinic
_symmetry_space_group_name_Hall '-P 2ybc'
_symmetry_space_group_name_H-M 'P 1 21/c 1'
_atom_sites_solution_hydrogens geom
_atom_sites_solution_primary direct
_atom_sites_solution_secondary difmap
_audit_creation_method SHELXL-97
_cell_angle_alpha 90.00
_cell_angle_beta 96.41(4)
_cell_angle_gamma 90.00
_cell_formula_units_Z 4
_cell_length_a 9.929(6)
_cell_length_b 10.039(7)
_cell_length_c 32.12(2)
_cell_measurement_temperature 153(2)
_cell_volume 3182(4)
_computing_structure_refinement 'SHELXL-97 (Sheldrick, 1997)'
_computing_structure_solution 'SHELXS-97 (Sheldrick, 1990)'
_diffrn_ambient_temperature 153(2)
_diffrn_measured_fraction_theta_full 0.99
_diffrn_measured_fraction_theta_max 0.919
_diffrn_radiation_monochromator graphite
_diffrn_radiation_source 'fine-focus sealed tube'
_diffrn_radiation_type MoK\a
_diffrn_radiation_wavelength 0.71073
_diffrn_reflns_av_R_equivalents 0.1252
_diffrn_reflns_av_sigmaI/netI 0.1212
_diffrn_reflns_limit_h_max 12
_diffrn_reflns_limit_h_min -13
_diffrn_reflns_limit_k_max 13
_diffrn_reflns_limit_k_min -13
_diffrn_reflns_limit_l_max 42
_diffrn_reflns_limit_l_min -43
_diffrn_reflns_number 28708
_diffrn_reflns_theta_full 26
_diffrn_reflns_theta_max 28.87
_diffrn_reflns_theta_min 1.28
_exptl_absorpt_coefficient_mu 4.749
_exptl_absorpt_correction_T_max 0.79
_exptl_absorpt_correction_T_min 0.73
_exptl_absorpt_correction_type empirical
_exptl_crystal_colour colorless
_exptl_crystal_density_diffrn 1.526
_exptl_crystal_description plate
_exptl_crystal_F_000 1464
_exptl_crystal_size_max 0.061
_exptl_crystal_size_mid 0.060
_exptl_crystal_size_min 0.050
_refine_diff_density_max 2.838
_refine_diff_density_min -1.673
_refine_diff_density_rms 0.217
_refine_ls_extinction_method none
_refine_ls_goodness_of_fit_ref 0.937
_refine_ls_hydrogen_treatment constr
_refine_ls_matrix_type full
_refine_ls_number_parameters 342
_refine_ls_number_reflns 7692
_refine_ls_number_restraints 0
_refine_ls_restrained_S_all 0.937
_refine_ls_R_factor_all 0.0954
_refine_ls_R_factor_gt 0.0476
_refine_ls_shift/su_max 0.000
_refine_ls_shift/su_mean 0.000
_refine_ls_structure_factor_coef Fsqd
_refine_ls_weighting_details 'calc w=1/[\s^2^(Fo^2^)+(0.0321P)^2^+0.0000P] where P=(Fo^2^+2Fc^2^)/3'
_refine_ls_weighting_scheme calc
_refine_ls_wR_factor_gt 0.0875
_refine_ls_wR_factor_ref 0.1007
_reflns_number_gt 4866
_reflns_number_total 7692
_reflns_threshold_expression >2sigma(I)
_cod_data_source_file ja0675898si20061024_063202.cif
_cod_data_source_block s89sm_face
_cod_database_code 4109413

loop_
_symmetry_equiv_pos_as_xyz
'x, y, z'
'-x, y+1/2, -z+1/2'
'-x, -y, -z'
'x, -y-1/2, z-1/2'

loop_
_atom_site_label
_atom_site_type_symbol
_atom_site_fract_x
_atom_site_fract_y
_atom_site_fract_z
_atom_site_U_iso_or_equiv
_atom_site_adp_type
_atom_site_occupancy
_atom_site_symmetry_multiplicity
_atom_site_calc_flag
_atom_site_refinement_flags
C1 C 0.4276(7) 0.8104(6) 0.0515(2) 0.0204(16) Uani 1 1 d .
C2 C 0.5264(7) 0.7446(7) 0.0815(2) 0.0245(17) Uani 1 1 d .
C3 C 0.5051(6) 0.6048(7) 0.0786(2) 0.0196(15) Uani 1 1 d .
C4 C 0.3940(7) 0.5813(7) 0.0458(2) 0.0256(17) Uani 1 1 d .
C5 C 0.3497(7) 0.7067(7) 0.0297(2) 0.0218(15) Uani 1 1 d .
C6 C 0.6452(7) 0.8122(7) 0.1067(2) 0.0270(17) Uani 1 1 d .
H6A H 0.7029 0.7448 0.1219 0.040 Uiso 1 1 calc R
H6B H 0.6117 0.8740 0.1268 0.040 Uiso 1 1 calc R
H6C H 0.6980 0.8615 0.0878 0.040 Uiso 1 1 calc R
C7 C 0.5900(7) 0.4986(7) 0.1005(2) 0.0327(18) Uani 1 1 d .
H7A H 0.6536 0.4643 0.0818 0.049 Uiso 1 1 calc R
H7B H 0.5316 0.4261 0.1082 0.049 Uiso 1 1 calc R
H7C H 0.6406 0.5355 0.1258 0.049 Uiso 1 1 calc R
C8 C 0.3491(7) 0.4450(7) 0.0304(2) 0.0274(17) Uani 1 1 d .
H8A H 0.2677 0.4530 0.0103 0.041 Uiso 1 1 calc R
H8B H 0.3288 0.3902 0.0542 0.041 Uiso 1 1 calc R
H8C H 0.4217 0.4029 0.0167 0.041 Uiso 1 1 calc R
C9 C 0.2374(7) 0.7259(7) -0.0053(2) 0.0262(16) Uani 1 1 d .
H9A H 0.2753 0.7590 -0.0302 0.039 Uiso 1 1 calc R
H9B H 0.1720 0.7906 0.0033 0.039 Uiso 1 1 calc R
H9C H 0.1917 0.6406 -0.0118 0.039 Uiso 1 1 calc R
C10 C 0.4950(8) 1.0994(7) 0.0827(3) 0.044(2) Uani 1 1 d .
H10A H 0.4596 1.1906 0.0817 0.066 Uiso 1 1 calc R
H10B H 0.5744 1.0947 0.0672 0.066 Uiso 1 1 calc R
H10C H 0.5211 1.0737 0.1120 0.066 Uiso 1 1 calc R
C11 C 0.2971(7) 1.0625(7) 0.0072(2) 0.0343(19) Uani 1 1 d .
H11A H 0.2161 1.0154 -0.0054 0.051 Uiso 1 1 calc R
H11B H 0.3677 1.0580 -0.0118 0.051 Uiso 1 1 calc R
H11C H 0.2744 1.1559 0.0119 0.051 Uiso 1 1 calc R
C12 C 0.1373(8) 1.0262(7) 0.1072(2) 0.0299(18) Uani 1 1 d .
C13 C 0.2043(9) 1.1399(8) 0.1334(3) 0.052(2) Uani 1 1 d .
H13A H 0.2740 1.1037 0.1543 0.078 Uiso 1 1 calc R
H13B H 0.1358 1.1868 0.1476 0.078 Uiso 1 1 calc R
H13C H 0.2460 1.2021 0.1151 0.078 Uiso 1 1 calc R
C14 C 0.0395(8) 1.0894(8) 0.0714(2) 0.047(2) Uani 1 1 d .
H14A H 0.0907 1.1482 0.0546 0.071 Uiso 1 1 calc R
H14B H -0.0303 1.1410 0.0835 0.071 Uiso 1 1 calc R
H14C H -0.0036 1.0187 0.0535 0.071 Uiso 1 1 calc R
C15 C 0.0544(8) 0.9423(8) 0.1341(2) 0.039(2) Uani 1 1 d .
H15A H 0.0130 0.8681 0.1174 0.059 Uiso 1 1 calc R
H15B H -0.0169 0.9973 0.1441 0.059 Uiso 1 1 calc R
H15C H 0.1134 0.9073 0.1581 0.059 Uiso 1 1 calc R
C16 C -0.0464(7) 0.6781(8) 0.0505(2) 0.042(2) Uani 1 1 d .
H16A H -0.0434 0.6419 0.0223 0.063 Uiso 1 1 calc R
H16B H -0.0435 0.7756 0.0494 0.063 Uiso 1 1 calc R
H16C H -0.1304 0.6497 0.0613 0.063 Uiso 1 1 calc R
C17 C 0.0599(8) 0.4844(8) 0.0823(3) 0.042(2) Uani 1 1 d .
H17A H -0.0210 0.4620 0.0957 0.063 Uiso 1 1 calc R
H17B H 0.1407 0.4513 0.0994 0.063 Uiso 1 1 calc R
H17C H 0.0538 0.4431 0.0545 0.063 Uiso 1 1 calc R
C18 C 0.2502(6) 0.6684(6) 0.21888(19) 0.0152(14) Uani 1 1 d .
C19 C 0.3644(6) 0.7203(7) 0.2443(2) 0.0195(14) Uani 1 1 d .
C20 C 0.3634(7) 0.7221(7) 0.2876(2) 0.0243(15) Uani 1 1 d .
H20 H 0.4398 0.7561 0.3048 0.029 Uiso 1 1 calc R
C21 C 0.2538(7) 0.6757(7) 0.3061(2) 0.0309(18) Uani 1 1 d .
H21 H 0.2533 0.6798 0.3356 0.037 Uiso 1 1 calc R
C22 C 0.1456(7) 0.6233(7) 0.2811(2) 0.0239(16) Uani 1 1 d .
H22 H 0.0710 0.5909 0.2943 0.029 Uiso 1 1 calc R
C23 C 0.1386(6) 0.6150(6) 0.2377(2) 0.0199(15) Uani 1 1 d .
C24 C 0.4898(6) 0.7744(7) 0.2252(2) 0.0230(15) Uani 1 1 d .
C25 C 0.5516(7) 0.6645(7) 0.1996(2) 0.0287(17) Uani 1 1 d .
H25A H 0.5746 0.5871 0.2176 0.043 Uiso 1 1 calc R
H25B H 0.6337 0.6985 0.1889 0.043 Uiso 1 1 calc R
H25C H 0.4858 0.6383 0.1760 0.043 Uiso 1 1 calc R
C26 C 0.6048(7) 0.8189(7) 0.2585(2) 0.035(2) Uani 1 1 d .
H26A H 0.5740 0.8945 0.2742 0.053 Uiso 1 1 calc R
H26B H 0.6837 0.8456 0.2446 0.053 Uiso 1 1 calc R
H26C H 0.6298 0.7449 0.2777 0.053 Uiso 1 1 calc R
C27 C 0.4508(7) 0.8976(7) 0.1984(2) 0.0298(18) Uani 1 1 d .
H27A H 0.3951 0.8705 0.1726 0.045 Uiso 1 1 calc R
H27B H 0.5331 0.9418 0.1912 0.045 Uiso 1 1 calc R
H27C H 0.3993 0.9593 0.2141 0.045 Uiso 1 1 calc R
C28 C 0.0154(6) 0.5478(7) 0.2129(2) 0.0203(15) Uani 1 1 d .
C29 C -0.0573(6) 0.6430(7) 0.1801(2) 0.0259(16) Uani 1 1 d .
H29A H 0.0020 0.6617 0.1584 0.039 Uiso 1 1 calc R
H29B H -0.0789 0.7263 0.1938 0.039 Uiso 1 1 calc R
H29C H -0.1412 0.6013 0.1673 0.039 Uiso 1 1 calc R
C30 C 0.0634(7) 0.4229(7) 0.1917(2) 0.0271(17) Uani 1 1 d .
H30A H 0.1378 0.4462 0.1754 0.041 Uiso 1 1 calc R
H30B H -0.0119 0.3855 0.1730 0.041 Uiso 1 1 calc R
H30C H 0.0950 0.3571 0.2131 0.041 Uiso 1 1 calc R
C31 C -0.0921(7) 0.5031(7) 0.2408(2) 0.0307(18) Uani 1 1 d .
H31A H -0.1685 0.4623 0.2234 0.046 Uiso 1 1 calc R
H31B H -0.1242 0.5804 0.2555 0.046 Uiso 1 1 calc R
H31C H -0.0524 0.4379 0.2613 0.046 Uiso 1 1 calc R
N1 N 0.2394(5) 0.9383(5) 0.09087(16) 0.0217(13) Uani 1 1 d .
N2 N 0.0692(6) 0.6295(6) 0.07798(17) 0.0268(14) Uani 1 1 d .
O1 O 0.2478(4) 0.6687(4) 0.17664(13) 0.0206(10) Uani 1 1 d .
Si1 Si 0.3605(2) 0.98249(19) 0.05844(6) 0.0249(5) Uani 1 1 d .
Th1 Th 0.26382(2) 0.71780(2) 0.108757(7) 0.01774(8) Uani 1 1 d .

loop_
_atom_site_aniso_label
_atom_site_aniso_U_11
_atom_site_aniso_U_22
_atom_site_aniso_U_33
_atom_site_aniso_U_23
_atom_site_aniso_U_13
_atom_site_aniso_U_12
C1 0.025(4) 0.023(4) 0.014(3) 0.005(3) 0.007(3) -0.001(3)
C2 0.025(4) 0.030(5) 0.019(4) 0.000(3) 0.003(3) 0.001(3)
C3 0.019(4) 0.021(4) 0.019(4) -0.006(3) 0.004(3) 0.006(3)
C4 0.025(4) 0.030(4) 0.023(4) -0.007(3) 0.008(3) -0.004(3)
C5 0.027(4) 0.023(4) 0.016(3) 0.002(3) 0.007(3) -0.001(3)
C6 0.025(4) 0.029(5) 0.026(4) 0.006(3) -0.003(3) -0.004(3)
C7 0.028(4) 0.033(4) 0.036(5) 0.001(4) -0.003(4) 0.003(3)
C8 0.030(4) 0.031(4) 0.021(4) -0.005(3) 0.004(3) 0.004(3)
C9 0.030(4) 0.031(4) 0.015(3) 0.008(3) -0.005(3) -0.006(3)
C10 0.052(5) 0.022(4) 0.053(6) 0.004(4) -0.017(4) -0.013(4)
C11 0.039(5) 0.037(5) 0.027(4) 0.004(4) 0.002(4) 0.003(4)
C12 0.041(5) 0.026(4) 0.022(4) -0.007(3) 0.003(3) 0.019(3)
C13 0.082(7) 0.037(5) 0.033(5) -0.003(4) -0.006(5) 0.025(5)
C14 0.058(6) 0.045(5) 0.036(5) 0.003(4) -0.003(4) 0.032(4)
C15 0.046(5) 0.050(5) 0.025(4) 0.003(4) 0.012(4) 0.019(4)
C16 0.026(4) 0.069(6) 0.030(5) -0.010(4) -0.002(4) 0.002(4)
C17 0.050(5) 0.045(5) 0.033(5) -0.014(4) 0.008(4) -0.009(4)
C18 0.015(3) 0.019(3) 0.012(3) 0.000(3) 0.002(3) 0.007(3)
C19 0.024(3) 0.016(3) 0.018(3) 0.004(3) 0.002(3) 0.005(3)
C20 0.024(4) 0.030(4) 0.016(3) -0.004(3) -0.008(3) 0.007(3)
C21 0.033(4) 0.043(5) 0.017(4) -0.002(3) 0.004(3) 0.005(3)
C22 0.026(4) 0.030(4) 0.017(4) 0.006(3) 0.008(3) -0.001(3)
C23 0.024(4) 0.014(3) 0.022(4) 0.001(3) 0.003(3) 0.003(3)
C24 0.019(3) 0.025(4) 0.024(4) 0.009(3) -0.003(3) -0.001(3)
C25 0.024(4) 0.028(4) 0.034(4) 0.008(3) 0.005(3) 0.002(3)
C26 0.026(4) 0.037(5) 0.039(5) 0.007(4) -0.012(4) -0.007(3)
C27 0.035(4) 0.024(4) 0.028(4) 0.001(3) -0.004(3) -0.007(3)
C28 0.014(3) 0.027(4) 0.020(4) -0.003(3) 0.001(3) -0.001(3)
C29 0.017(4) 0.029(4) 0.032(4) 0.005(3) 0.002(3) -0.003(3)
C30 0.028(4) 0.021(4) 0.031(4) -0.004(3) -0.001(3) 0.001(3)
C31 0.021(4) 0.037(5) 0.034(5) 0.003(4) 0.004(3) 0.002(3)
N1 0.027(3) 0.025(3) 0.012(3) -0.004(2) 0.000(2) 0.006(2)
N2 0.027(3) 0.036(4) 0.017(3) -0.002(3) 0.004(3) -0.006(3)
O1 0.014(2) 0.031(3) 0.017(2) 0.007(2) -0.0014(19) -0.0010(19)
Si1 0.0306(12) 0.0184(11) 0.0237(11) 0.0038(9) -0.0063(9) -0.0037(9)
Th1 0.02062(13) 0.01757(13) 0.01467(12) 0.00015(13) 0.00040(8) 0.00010(13)

loop_
_atom_type_symbol
_atom_type_description
_atom_type_scat_dispersion_real
_atom_type_scat_dispersion_imag
_atom_type_scat_source
C C 0.0033 0.0016 'International Tables Vol C Tables 4.2.6.8 and 6.1.1.4'
H H 0.0000 0.0000 'International Tables Vol C Tables 4.2.6.8 and 6.1.1.4'
N N 0.0061 0.0033 'International Tables Vol C Tables 4.2.6.8 and 6.1.1.4'
Si Si 0.0817 0.0704 'International Tables Vol C Tables 4.2.6.8 and 6.1.1.4'
Th Th -7.2400 8.8979 'International Tables Vol C Tables 4.2.6.8 and 6.1.1.4'
O O 0.0106 0.0060 'International Tables Vol C Tables 4.2.6.8 and 6.1.1.4'

loop_
_geom_angle_atom_site_label_1
_geom_angle_atom_site_label_2
_geom_angle_atom_site_label_3
_geom_angle
C5 C1 C2 106.3(5)
C5 C1 Si1 123.3(5)
C2 C1 Si1 124.2(5)
C5 C1 Th1 75.7(3)
C2 C1 Th1 78.9(4)
Si1 C1 Th1 89.2(2)
C3 C2 C1 108.7(6)
C3 C2 C6 125.4(6)
C1 C2 C6 125.3(6)
C3 C2 Th1 78.1(4)
C1 C2 Th1 71.1(4)
C6 C2 Th1 124.2(4)
C2 C3 C4 107.7(6)
C2 C3 C7 127.2(6)
C4 C3 C7 124.7(6)
C2 C3 Th1 73.4(4)
C4 C3 Th1 73.7(4)
C7 C3 Th1 124.4(5)
C5 C4 C3 107.5(6)
C5 C4 C8 128.4(6)
C3 C4 C8 123.8(6)
C5 C4 Th1 71.7(4)
C3 C4 Th1 77.1(4)
C8 C4 Th1 121.7(4)
C4 C5 C1 109.9(6)
C4 C5 C9 124.2(6)
C1 C5 C9 125.9(6)
C4 C5 Th1 79.4(4)
C1 C5 Th1 74.2(4)
C9 C5 Th1 113.6(4)
N1 C12 C15 107.9(6)
N1 C12 C13 111.5(6)
C15 C12 C13 109.4(6)
N1 C12 C14 112.2(6)
C15 C12 C14 108.3(7)
C13 C12 C14 107.5(6)
O1 C18 C19 119.9(5)
O1 C18 C23 119.8(6)
C19 C18 C23 120.3(6)
C20 C19 C18 118.9(6)
C20 C19 C24 119.1(6)
C18 C19 C24 121.9(6)
C21 C20 C19 121.4(6)
C22 C21 C20 118.8(7)
C21 C22 C23 123.9(6)
C22 C23 C18 116.6(6)
C22 C23 C28 119.5(6)
C18 C23 C28 123.9(6)
C27 C24 C26 106.1(6)
C27 C24 C25 111.6(6)
C26 C24 C25 105.6(5)
C27 C24 C19 110.0(5)
C26 C24 C19 113.2(6)
C25 C24 C19 110.2(6)
C30 C28 C31 106.9(6)
C30 C28 C23 108.7(5)
C31 C28 C23 113.0(6)
C30 C28 C29 110.5(6)
C31 C28 C29 106.0(5)
C23 C28 C29 111.5(5)
C12 N1 Si1 127.3(5)
C12 N1 Th1 122.9(4)
Si1 N1 Th1 109.7(3)
C16 N2 C17 109.7(6)
C16 N2 Th1 135.7(5)
C17 N2 Th1 114.2(4)
C18 O1 Th1 166.5(4)
N1 Si1 C1 96.6(3)
N1 Si1 C11 116.7(3)
C1 Si1 C11 112.2(3)
N1 Si1 C10 114.7(3)
C1 Si1 C10 112.3(3)
C11 Si1 C10 104.5(4)
N2 Th1 O1 100.87(18)
N2 Th1 N1 102.0(2)
O1 Th1 N1 115.85(17)
N2 Th1 C1 112.4(2)
O1 Th1 C1 146.14(18)
N1 Th1 C1 63.88(19)
N2 Th1 C5 85.3(2)
O1 Th1 C5 159.79(18)
N1 Th1 C5 81.0(2)
C1 Th1 C5 30.08(19)
N2 Th1 C2 132.1(2)
O1 Th1 C2 118.79(18)
N1 Th1 C2 84.66(19)
C1 Th1 C2 30.05(19)
C5 Th1 C2 48.5(2)
N2 Th1 C4 86.2(2)
O1 Th1 C4 131.49(19)
N1 Th1 C4 109.1(2)
C1 Th1 C4 48.9(2)
C5 Th1 C4 28.94(19)
C2 Th1 C4 47.90(19)
N2 Th1 C3 113.4(2)
O1 Th1 C3 112.67(17)
N1 Th1 C3 111.11(19)
C1 Th1 C3 48.63(19)
C5 Th1 C3 47.95(19)
C2 Th1 C3 28.49(18)
C4 Th1 C3 29.17(18)

loop_
_geom_bond_atom_site_label_1
_geom_bond_atom_site_label_2
_geom_bond_distance
C1 C5 1.433(9)
C1 C2 1.456(9)
C1 Si1 1.874(7)
C1 Th1 2.751(6)
C2 C3 1.420(9)
C2 C6 1.515(9)
C2 Th1 2.854(7)
C3 C4 1.457(9)
C3 C7 1.486(9)
C3 Th1 2.913(6)
C4 C5 1.412(9)
C4 C8 1.506(9)
C4 Th1 2.868(7)
C5 C9 1.505(9)
C5 Th1 2.770(6)
C10 Si1 1.880(7)
C11 Si1 1.877(7)
C12 N1 1.484(8)
C12 C15 1.514(10)
C12 C13 1.526(10)
C12 C14 1.554(10)
C16 N2 1.453(9)
C17 N2 1.466(9)
C18 O1 1.355(7)
C18 C19 1.419(9)
C18 C23 1.424(9)
C19 C20 1.394(9)
C19 C24 1.546(9)
C20 C21 1.377(10)
C21 C22 1.372(9)
C22 C23 1.394(9)
C23 C28 1.539(9)
C24 C27 1.532(9)
C24 C26 1.541(9)
C24 C25 1.543(10)
C28 C30 1.526(9)
C28 C31 1.536(9)
C28 C29 1.540(9)
N1 Si1 1.734(6)
N1 Th1 2.293(6)
N2 Th1 2.252(6)
O1 Th1 2.258(5)
